data_2012543
loop_
_publ_author_name
'Jin, Qiong-Hua'
'Xin, Xiu-Lan'
'Ci, Xiao-Yan'
'Yu, Kai-Bei'

_publ_section_title
<i>catena</i>-Poly[[di-\m-chloro-bis[(triphenylphosphine)silver(I)]]-\m-2-aminopyrimidine-\k^2^<i>N</i>^1^:<i>N</i>^3^]
_journal_issue 3
_journal_name_full 'Acta Crystallographica Section C'
_journal_page_first m174
_journal_page_last m176
_journal_paper_doi 10.1107/S0108270102001518
_journal_volume 58
_journal_year 2002
_chemical_formula_iupac '[Ag2 Cl2 (C18 H15 P)2 (C4 H5 N3)]'
_chemical_formula_moiety 'C40 H35 Ag2 Cl2 N3 P2'
_chemical_formula_sum 'C40 H35 Ag2 Cl2 N3 P2'
_chemical_formula_weight 906.29
_chemical_name_systematic
;
catena-Poly[[di-\m-chloro-bis[(triphenylphosphine)silver(I)]]-\m-
2-aminopyrimidine-\k^2^N^1^:N^3^]
;
_space_group_IT_number 15
_symmetry_cell_setting monoclinic
_symmetry_space_group_name_Hall '-C 2yc'
_symmetry_space_group_name_H-M 'C 1 2/c 1'
_atom_sites_solution_hydrogens difmap
_atom_sites_solution_primary direct
_atom_sites_solution_secondary difmap
_cell_angle_alpha 90
_cell_angle_beta 119.130(10)
_cell_angle_gamma 90
_cell_formula_units_Z 4
_cell_length_a 17.055(2)
_cell_length_b 16.642(4)
_cell_length_c 15.302(2)
_cell_measurement_reflns_used 26
_cell_measurement_temperature 295(2)
_cell_measurement_theta_max 15.84
_cell_measurement_theta_min 2.88
_cell_volume 3793.8(12)
_computing_cell_refinement XSCANS
_computing_data_collection 'XSCANS (Siemens, 1991)'
_computing_data_reduction 'SHELXTL (Siemens, 1994) or XSCANS?'
_computing_molecular_graphics SHELXTL
_computing_publication_material SHELXTL
_computing_structure_refinement 'SHELXL97 (Sheldrick, 1997)'
_computing_structure_solution 'SHELXS97 (Sheldrick, 1990)'
_diffrn_ambient_temperature 295(2)
_diffrn_measured_fraction_theta_full .999
_diffrn_measured_fraction_theta_max .999
_diffrn_measurement_device_type 'Siemens P-4'
_diffrn_measurement_method '\w scans'
_diffrn_radiation_monochromator graphite
_diffrn_radiation_source 'normal-focus sealed tube'
_diffrn_radiation_type MoK\a
_diffrn_radiation_wavelength .71073
_diffrn_reflns_av_R_equivalents .019
_diffrn_reflns_av_sigmaI/netI .026
_diffrn_reflns_limit_h_max 20
_diffrn_reflns_limit_h_min 0
_diffrn_reflns_limit_k_max 19
_diffrn_reflns_limit_k_min 0
_diffrn_reflns_limit_l_max 16
_diffrn_reflns_limit_l_min -18
_diffrn_reflns_number 3810
_diffrn_reflns_theta_full 25.25
_diffrn_reflns_theta_max 25.25
_diffrn_reflns_theta_min 1.83
_diffrn_standards_decay_% 1.36
_diffrn_standards_interval_count 97
_diffrn_standards_number 3
_exptl_absorpt_coefficient_mu 1.290
_exptl_absorpt_correction_T_max .637
_exptl_absorpt_correction_T_min .518
_exptl_absorpt_correction_type empirical
_exptl_absorpt_process_details 'Please provide reference'
_exptl_crystal_colour white
_exptl_crystal_density_diffrn 1.587
_exptl_crystal_density_meas ?
_exptl_crystal_density_method 'not measured'
_exptl_crystal_description prism
_exptl_crystal_F_000 1816
_exptl_crystal_size_max .46
_exptl_crystal_size_mid .46
_exptl_crystal_size_min .40
_refine_diff_density_max .36
_refine_diff_density_min -.35
_refine_ls_extinction_coef .00347(11)
_refine_ls_extinction_expression Fc^*^=kFc[1+0.001xFc^2^\l^3^/sin(2\q)]^-1/4^
_refine_ls_extinction_method 'SHELXL97 (Sheldrick, 1997)'
_refine_ls_goodness_of_fit_ref 1.033
_refine_ls_hydrogen_treatment refall
_refine_ls_matrix_type full
_refine_ls_number_parameters 294
_refine_ls_number_reflns 3429
_refine_ls_number_restraints 18
_refine_ls_restrained_S_all 1.031
_refine_ls_R_factor_all .035
_refine_ls_R_factor_gt .025
_refine_ls_shift/su_max .001
_refine_ls_shift/su_mean .000
_refine_ls_structure_factor_coef Fsqd
_refine_ls_weighting_details 'calc w = 1/[\s^2^(Fo^2^)+(0.0295P)^2^] where P=(Fo^2^+2Fc^2^)/3'
_refine_ls_weighting_scheme calc
_refine_ls_wR_factor_gt .056
_refine_ls_wR_factor_ref .058
_reflns_number_gt 2779
_reflns_number_total 3429
_reflns_threshold_expression I>2\s(I)
_cod_data_source_file bj1037.cif
_cod_data_source_block I
_cod_depositor_comments
;
The following automatic conversions were performed:
'_symmetry_cell_setting' value 'Monoclinic' changed to 'monoclinic'
according to '/home/saulius/struct/CIF-dictionaries/cif_core.dic'
dictionary named 'cif_core.dic' version 2.4.1 from 2010-06-29.

Automatic conversion script
Id: cif_fix_enum 1527 2010-12-29 10:47:43Z saulius 

The following automatic conversions were performed:

'_symmetry_cell_setting' value 'Monoclinic' changed to 'monoclinic'
according to /home/saulius/struct/CIF-dictionaries/cif_core.dic
dictionary named 'cif_core.dic' version 2.4.1 from 2010-06-29.

Automatic conversion script
Id: cif_fix_values 1715 2011-07-08 13:25:40Z adriana 

The following automatic conversions were performed:

'_exptl_crystal_density_meas' value 'not measured' was changed to '?'
- the value is perceived as not measured.

Automatic conversion script
Id: cif_fix_values 3008 2015-01-20 13:52:24Z robertas 
;
_cod_original_cell_volume 3793.9(11)
_cod_original_sg_symbol_H-M 'C 2/c'
_cod_database_code 2012543
_cod_database_fobs_code 2012543

loop_
_symmetry_equiv_pos_as_xyz
'x, y, z'
'-x, y, -z+1/2'
'x+1/2, y+1/2, z'
'-x+1/2, y+1/2, -z+1/2'
'-x, -y, -z'
'x, -y, z-1/2'
'-x+1/2, -y+1/2, -z'
'x+1/2, -y+1/2, z-1/2'

loop_
_atom_site_label
_atom_site_fract_x
_atom_site_fract_y
_atom_site_fract_z
_atom_site_U_iso_or_equiv
_atom_site_adp_type
_atom_site_calc_flag
_atom_site_refinement_flags
_atom_site_occupancy
_atom_site_disorder_assembly
_atom_site_disorder_group
_atom_site_type_symbol
Ag .408369(13) .478158(14) .398313(15) .04607(10) Uani d . 1 . . Ag
Cl .48746(5) .38441(4) .54771(5) .04695(18) Uani d . 1 . . Cl
P .25461(4) .52073(4) .31224(5) .03521(16) Uani d . 1 . . P
N1 .48195(14) .41581(13) .31609(16) .0422(5) Uani d . 1 . . N
N2 .5000 .5333(2) .2500 .0541(9) Uani d SD 1 . . N
C2 .5000 .4534(2) .2500 .0357(8) Uani d S 1 . . C
C5 .5000 .2927(3) .2500 .0600(12) Uani d SD 1 . . C
C6 .4852(2) .33603(18) .3164(2) .0538(8) Uani d D 1 . . C
C7 .22927(15) .58938(15) .20913(18) .0347(6) Uani d . 1 . . C
C8 .26633(19) .57086(19) .1484(2) .0487(7) Uani d D 1 . . C
C9 .2476(2) .6169(2) .0656(2) .0587(8) Uani d D 1 . . C
C10 .1912(2) .68168(19) .0415(2) .0534(8) Uani d D 1 . . C
C11 .1547(2) .70060(19) .1008(2) .0539(8) Uani d D 1 . . C
C12 .17401(19) .65535(18) .1844(2) .0480(7) Uani d D 1 . . C
C13 .17024(16) .44192(15) .25202(18) .0359(6) Uani d . 1 . . C
C14 .19122(19) .36443(17) .2882(2) .0466(7) Uani d D 1 . . C
C15 .1290(2) .30336(18) .2451(2) .0571(8) Uani d D 1 . . C
C16 .0457(2) .31956(19) .1656(2) .0551(8) Uani d D 1 . . C
C17 .02441(19) .39624(19) .1289(2) .0546(8) Uani d D 1 . . C
C18 .08687(18) .45719(17) .1714(2) .0476(7) Uani d D 1 . . C
C19 .22025(16) .57232(16) .39315(18) .0371(6) Uani d . 1 . . C
C20 .2851(2) .6129(2) .4746(2) .0633(9) Uani d D 1 . . C
C21 .2641(3) .6517(3) .5405(3) .0810(11) Uani d D 1 . . C
C22 .1788(2) .6503(2) .5258(3) .0680(9) Uani d D 1 . . C
C23 .1138(2) .6107(2) .4457(3) .0673(9) Uani d D 1 . . C
C24 .13348(19) .5707(2) .3794(2) .0573(8) Uani d D 1 . . C
H2N .496(2) .5620(15) .2935(17) .056(9) Uiso d D 1 . . H
H5 .5000 .2369(7) .2500 .064(13) Uiso d SD 1 . . H
H6 .4768(16) .3119(13) .3661(14) .041(7) Uiso d D 1 . . H
H8 .3045(16) .5264(11) .169(2) .059(9) Uiso d D 1 . . H
H9 .272(2) .6049(19) .025(2) .080(11) Uiso d D 1 . . H
H10 .1724(18) .7110(15) -.0170(13) .063(9) Uiso d D 1 . . H
H11 .1176(17) .7445(13) .086(2) .075(10) Uiso d D 1 . . H
H12 .1479(16) .6681(16) .2231(17) .054(8) Uiso d D 1 . . H
H14 .2482(9) .3545(16) .3421(13) .053(8) Uiso d D 1 . . H
H15 .1430(19) .2513(9) .269(2) .072(10) Uiso d D 1 . . H
H16 .0063(15) .2766(12) .140(2) .061(9) Uiso d D 1 . . H
H17 -.0317(10) .4088(17) .0758(14) .059(9) Uiso d D 1 . . H
H18 .0696(17) .5085(9) .1425(19) .049(8) Uiso d D 1 . . H
H20 .3431(10) .6157(19) .485(2) .072(10) Uiso d D 1 . . H
H21 .3077(16) .6807(18) .5939(17) .085(11) Uiso d D 1 . . H
H22 .1644(18) .6741(15) .5706(17) .058(9) Uiso d D 1 . . H
H23 .0548(10) .616(2) .434(2) .086(11) Uiso d D 1 . . H
H24 .0887(15) .5448(17) .3231(15) .068(10) Uiso d D 1 . . H

loop_
_atom_site_aniso_label
_atom_site_aniso_U_11
_atom_site_aniso_U_22
_atom_site_aniso_U_33
_atom_site_aniso_U_12
_atom_site_aniso_U_13
_atom_site_aniso_U_23
Ag .03322(13) .05696(16) .04458(14) .00706(10) .01622(10) .00312(11)
Cl .0634(4) .0366(4) .0382(3) -.0044(3) .0227(3) .0021(3)
P .0293(3) .0367(4) .0365(3) .0013(3) .0135(3) .0006(3)
N1 .0476(13) .0450(14) .0427(12) .0000(11) .0287(11) .0021(11)
N2 .079(3) .045(2) .057(2) .000 .048(2) .000
C2 .0315(18) .043(2) .0341(19) .000 .0169(16) .000
C5 .085(3) .038(2) .077(3) .000 .055(3) .000
C6 .070(2) .0492(19) .0591(19) -.0045(16) .0447(17) .0037(16)
C7 .0298(12) .0358(14) .0366(13) -.0044(11) .0146(11) -.0008(11)
C8 .0511(17) .0501(18) .0480(16) .0091(15) .0266(14) .0038(15)
C9 .064(2) .072(2) .0501(18) -.0040(18) .0350(17) .0013(17)
C10 .0511(18) .0537(19) .0475(18) -.0113(15) .0178(15) .0094(15)
C11 .0512(18) .0448(18) .064(2) .0091(15) .0270(16) .0151(15)
C12 .0490(16) .0478(17) .0559(18) .0051(14) .0323(15) .0059(14)
C13 .0348(13) .0371(14) .0374(13) -.0002(11) .0190(11) -.0014(12)
C14 .0479(17) .0427(17) .0440(16) .0003(14) .0182(14) .0039(13)
C15 .074(2) .0373(17) .063(2) -.0046(16) .0359(18) .0035(16)
C16 .0544(19) .052(2) .061(2) -.0200(16) .0301(17) -.0158(16)
C17 .0371(16) .0508(19) .062(2) -.0055(14) .0133(15) -.0104(16)
C18 .0379(15) .0385(17) .0563(18) .0017(12) .0151(13) -.0008(14)
C19 .0359(13) .0401(15) .0360(13) -.0011(12) .0182(11) .0023(12)
C20 .0412(17) .086(2) .063(2) -.0106(17) .0249(16) -.0277(18)
C21 .067(2) .105(3) .070(2) -.021(2) .034(2) -.046(2)
C22 .079(2) .080(3) .066(2) -.001(2) .052(2) -.0138(19)
C23 .055(2) .088(3) .074(2) -.0105(19) .0441(19) -.019(2)
C24 .0429(16) .075(2) .0568(19) -.0137(16) .0266(15) -.0164(17)

loop_
_atom_type_symbol
_atom_type_description
_atom_type_scat_dispersion_real
_atom_type_scat_dispersion_imag
_atom_type_scat_source
C C .0033 .0016 'International Tables Vol C Tables 4.2.6.8 and 6.1.1.4'
H H .0000 .0000 'International Tables Vol C Tables 4.2.6.8 and 6.1.1.4'
N N .0061 .0033 'International Tables Vol C Tables 4.2.6.8 and 6.1.1.4'
P P .1023 .0942 'International Tables Vol C Tables 4.2.6.8 and 6.1.1.4'
Cl Cl .1484 .1585 'International Tables Vol C Tables 4.2.6.8 and 6.1.1.4'
Ag Ag -.8971 1.1015 'International Tables Vol C Tables 4.2.6.8 and 6.1.1.4'

loop_
_geom_angle_atom_site_label_1
_geom_angle_atom_site_label_2
_geom_angle_atom_site_label_3
_geom_angle_site_symmetry_1
_geom_angle_site_symmetry_3
_geom_angle
_geom_angle_publ_flag
P Ag N1 . . 123.39(6) yes
P Ag Cl . . 129.36(3) yes
N1 Ag Cl . . 91.26(6) yes
P Ag Cl . 5_666 106.96(3) yes
N1 Ag Cl . 5_666 95.18(6) yes
Cl Ag Cl . 5_666 104.85(2) yes
P Ag Ag . 5_666 138.28(2) yes
N1 Ag Ag . 5_666 95.41(5) yes
Cl Ag Ag . 5_666 55.50(2) yes
Cl Ag Ag 5_666 5_666 49.354(16) yes
Ag Cl Ag . 5_666 75.15(2) no
C7 P C19 . . 105.90(11) no
C7 P C13 . . 102.50(11) no
C19 P C13 . . 104.23(11) no
C7 P Ag . . 113.33(8) no
C19 P Ag . . 113.17(8) no
C13 P Ag . . 116.51(8) no
C6 N1 C2 . . 116.3(2) no
C6 N1 Ag . . 117.44(17) no
C2 N1 Ag . . 124.15(19) no
C2 N2 H2N . . 124(2) no
N2 C2 N1 . . 117.71(17) no
N2 C2 N1 . 2_655 117.71(17) no
N1 C2 N1 . 2_655 124.6(3) no
C6 C5 C6 . 2_655 116.3(4) no
C6 C5 H5 . . 121.9(2) no
C6 C5 H5 2_655 . 121.9(2) no
N1 C6 C5 . . 123.2(3) no
N1 C6 H6 . . 114.3(16) no
C5 C6 H6 . . 122.5(16) no
C12 C7 C8 . . 117.9(2) no
C12 C7 P . . 125.5(2) no
C8 C7 P . . 116.6(2) no
C9 C8 C7 . . 121.0(3) no
C9 C8 H8 . . 124.1(19) no
C7 C8 H8 . . 114.9(19) no
C10 C9 C8 . . 120.1(3) no
C10 C9 H9 . . 118(2) no
C8 C9 H9 . . 122(2) no
C11 C10 C9 . . 119.4(3) no
C11 C10 H10 . . 117.8(18) no
C9 C10 H10 . . 122.6(19) no
C10 C11 C12 . . 120.8(3) no
C10 C11 H11 . . 120(2) no
C12 C11 H11 . . 119(2) no
C7 C12 C11 . . 120.9(3) no
C7 C12 H12 . . 119.2(18) no
C11 C12 H12 . . 119.9(18) no
C18 C13 C14 . . 119.0(2) no
C18 C13 P . . 122.3(2) no
C14 C13 P . . 118.74(19) no
C13 C14 C15 . . 120.4(3) no
C13 C14 H14 . . 118.3(17) no
C15 C14 H14 . . 121.3(17) no
C16 C15 C14 . . 120.1(3) no
C16 C15 H15 . . 119.3(19) no
C14 C15 H15 . . 121(2) no
C17 C16 C15 . . 120.0(3) no
C17 C16 H16 . . 123.7(18) no
C15 C16 H16 . . 116.3(18) no
C16 C17 C18 . . 120.0(3) no
C16 C17 H17 . . 121.6(18) no
C18 C17 H17 . . 118.4(18) no
C13 C18 C17 . . 120.6(3) no
C13 C18 H18 . . 122.6(17) no
C17 C18 H18 . . 116.8(17) no
C20 C19 C24 . . 118.3(3) no
C20 C19 P . . 117.7(2) no
C24 C19 P . . 123.9(2) no
C19 C20 C21 . . 120.8(3) no
C19 C20 H20 . . 120(2) no
C21 C20 H20 . . 119(2) no
C22 C21 C20 . . 120.4(3) no
C22 C21 H21 . . 119(2) no
C20 C21 H21 . . 120(2) no
C23 C22 C21 . . 119.7(3) no
C23 C22 H22 . . 118.9(18) no
C21 C22 H22 . . 121.3(18) no
C22 C23 C24 . . 120.8(3) no
C22 C23 H23 . . 117(2) no
C24 C23 H23 . . 121(2) no
C23 C24 C19 . . 120.0(3) no
C23 C24 H24 . . 121.1(19) no
C19 C24 H24 . . 118.9(19) no

loop_
_geom_bond_atom_site_label_1
_geom_bond_atom_site_label_2
_geom_bond_site_symmetry_2
_geom_bond_distance
_geom_bond_publ_flag
Ag P . 2.3981(7) yes
Ag N1 . 2.402(2) yes
Ag Cl . 2.5451(8) yes
Ag Cl 5_666 2.7643(8) yes
Ag Ag 5_666 3.2424(7) yes
Cl Ag 5_666 2.7643(8) yes
P C7 . 1.821(2) no
P C19 . 1.822(3) no
P C13 . 1.830(3) no
N1 C6 . 1.329(4) no
N1 C2 . 1.346(3) no
N2 C2 . 1.329(5) yes
N2 H2N . .85(3) yes
C2 N1 2_655 1.346(3) no
C5 C6 . 1.367(4) no
C5 C6 2_655 1.367(4) no
C5 H5 . .929(10) no
C6 H6 . .930(10) no
C7 C12 . 1.375(4) no
C7 C8 . 1.389(4) no
C8 C9 . 1.378(4) no
C8 H8 . .933(10) no
C9 C10 . 1.372(5) no
C9 H9 . .92(3) no
C10 C11 . 1.362(4) no
C10 H10 . .929(10) no
C11 C12 . 1.379(4) no
C11 H11 . .92(3) no
C12 H12 . .92(3) no
C13 C18 . 1.379(4) no
C13 C14 . 1.380(4) no
C14 C15 . 1.384(4) no
C14 H14 . .933(10) no
C15 C16 . 1.374(4) no
C15 H15 . .923(10) no
C16 C17 . 1.370(4) no
C16 H16 . .926(10) no
C17 C18 . 1.383(4) no
C17 H17 . .929(10) no
C18 H18 . .940(10) no
C19 C20 . 1.375(4) no
C19 C24 . 1.390(4) no
C20 C21 . 1.382(4) no
C20 H20 . .926(10) no
C21 C22 . 1.361(5) no
C21 H21 . .93(3) no
C22 C23 . 1.357(5) no
C22 H22 . .92(3) no
C23 C24 . 1.386(4) no
C23 H23 . .935(10) no
C24 H24 . .932(10) no

loop_
_geom_hbond_atom_site_label_D
_geom_hbond_atom_site_label_H
_geom_hbond_atom_site_label_A
_geom_hbond_site_symmetry_A
_geom_hbond_distance_DH
_geom_hbond_distance_HA
_geom_hbond_distance_DA
_geom_hbond_angle_DHA
N2 H2N Cl 5_666 .849(10) 2.472(13) 3.2954(17) 164(3)

loop_
_geom_torsion_atom_site_label_1
_geom_torsion_atom_site_label_2
_geom_torsion_atom_site_label_3
_geom_torsion_atom_site_label_4
_geom_torsion_site_symmetry_1
_geom_torsion_site_symmetry_4
_geom_torsion
_geom_torsion_publ_flag
P Ag Cl Ag . 5_666 -127.42(3) no
N1 Ag Cl Ag . 5_666 95.70(5) no
N1 Ag P C7 . . -55.30(11) no
Cl Ag P C7 . . 179.62(9) no
Cl Ag P C7 5_666 . 53.00(9) no
Ag Ag P C7 5_666 . 100.05(9) no
N1 Ag P C19 . . -175.89(11) no
Cl Ag P C19 . . 59.03(10) no
Cl Ag P C19 5_666 . -67.59(9) no
Ag Ag P C19 5_666 . -20.54(10) no
N1 Ag P C13 . . 63.29(11) no
Cl Ag P C13 . . -61.78(9) no
Cl Ag P C13 5_666 . 171.59(9) no
Ag Ag P C13 5_666 . -141.36(9) no
P Ag N1 C6 . . -95.9(2) no
Cl Ag N1 C6 . . 44.8(2) no
Cl Ag N1 C6 5_666 . 149.9(2) no
Ag Ag N1 C6 5_666 . 100.3(2) no
P Ag N1 C2 . . 66.99(17) no
Cl Ag N1 C2 . . -152.27(16) no
Cl Ag N1 C2 5_666 . -47.24(16) no
Ag Ag N1 C2 5_666 . -96.82(16) no
C6 N1 C2 N2 . . -177.97(19) no
Ag N1 C2 N2 . . 18.97(17) no
C6 N1 C2 N1 . 2_655 2.03(19) no
Ag N1 C2 N1 . 2_655 -161.03(17) no
C2 N1 C6 C5 . . -4.2(4) no
Ag N1 C6 C5 . . 160.02(19) no
C6 C5 C6 N1 2_655 . 2.2(2) no
C19 P C7 C12 . . -15.9(3) no
C13 P C7 C12 . . 93.1(2) no
Ag P C7 C12 . . -140.5(2) no
C19 P C7 C8 . . 167.0(2) no
C13 P C7 C8 . . -84.1(2) no
Ag P C7 C8 . . 42.3(2) no
C12 C7 C8 C9 . . -.5(4) no
P C7 C8 C9 . . 176.8(2) no
C7 C8 C9 C10 . . -.5(5) no
C8 C9 C10 C11 . . .8(5) no
C9 C10 C11 C12 . . .0(5) no
C8 C7 C12 C11 . . 1.3(4) no
P C7 C12 C11 . . -175.8(2) no
C10 C11 C12 C7 . . -1.0(5) no
C7 P C13 C18 . . -30.3(2) no
C19 P C13 C18 . . 80.0(2) no
Ag P C13 C18 . . -154.6(2) no
C7 P C13 C14 . . 149.2(2) no
C19 P C13 C14 . . -100.5(2) no
Ag P C13 C14 . . 24.9(2) no
C18 C13 C14 C15 . . -.9(4) no
P C13 C14 C15 . . 179.6(2) no
C13 C14 C15 C16 . . .1(5) no
C14 C15 C16 C17 . . .2(5) no
C15 C16 C17 C18 . . .3(5) no
C14 C13 C18 C17 . . 1.5(4) no
P C13 C18 C17 . . -179.0(2) no
C16 C17 C18 C13 . . -1.2(5) no
C7 P C19 C20 . . -96.5(3) no
C13 P C19 C20 . . 155.7(2) no
Ag P C19 C20 . . 28.2(3) no
C7 P C19 C24 . . 85.8(3) no
C13 P C19 C24 . . -21.9(3) no
Ag P C19 C24 . . -149.5(2) no
C24 C19 C20 C21 . . -.7(5) no
P C19 C20 C21 . . -178.4(3) no
C19 C20 C21 C22 . . .2(6) no
C20 C21 C22 C23 . . -.3(7) no
C21 C22 C23 C24 . . .9(6) no
C22 C23 C24 C19 . . -1.4(6) no
C20 C19 C24 C23 . . 1.3(5) no
P C19 C24 C23 . . 178.9(3) no
